data_2017081
loop_
_publ_author_name
'Massoud, Al-shima'a A.'
'Langer, Vratislav'

_publ_section_title
;
 Bis(1,3,5-triazine-2,4,6-triamine-\k<i>N</i>^1^)silver(I) nitrate
;
_journal_coeditor_code DN3109
_journal_issue 5
_journal_name_full 'Acta Crystallographica Section C'
_journal_page_first m198
_journal_page_last m200
_journal_paper_doi 10.1107/S0108270109013110
_journal_volume 65
_journal_year 2009
_chemical_formula_iupac '[Ag (C3 H6 N6)2] NO3'
_chemical_formula_moiety 'C6 H12 Ag N12 + , N O3 -'
_chemical_formula_sum 'C6 H12 Ag N13 O3'
_chemical_formula_weight 422.16
_chemical_name_systematic
;
Bis(1,3,5-triazine-2,4,6-triamine-\k<i>N</i>^1^)silver(I) nitrate
;
_space_group_IT_number 2
_symmetry_cell_setting triclinic
_symmetry_space_group_name_Hall '-P 1'
_symmetry_space_group_name_H-M 'P -1'
_atom_sites_solution_hydrogens difmap
_atom_sites_solution_primary direct
_atom_sites_solution_secondary difmap
_audit_creation_method SHELXL97
_cell_angle_alpha 64.2960(10)
_cell_angle_beta 77.9150(10)
_cell_angle_gamma 67.9980(10)
_cell_formula_units_Z 2
_cell_length_a 7.9908(5)
_cell_length_b 9.8312(6)
_cell_length_c 10.0569(6)
_cell_measurement_reflns_used 5531
_cell_measurement_temperature 153(2)
_cell_measurement_theta_max 33.02
_cell_measurement_theta_min 2.25
_cell_volume 659.00(7)
_computing_cell_refinement 'SAINT (Bruker, 2003)'
_computing_data_collection 'SMART (Bruker, 2003)'
_computing_data_reduction 'SAINT (Bruker, 2003) and SADABS (Sheldrick, 2003)'
_computing_molecular_graphics 'DIAMOND (Brandenburg, 2008)'
_computing_publication_material 'SHELXTL (Sheldrick, 2008)'
_computing_structure_refinement 'SHELXL97 (Sheldrick, 2008)'
_computing_structure_solution 'SHELXS97 (Sheldrick, 2008)'
_diffrn_ambient_temperature 153(2)
_diffrn_detector_area_resol_mean 120
_diffrn_measured_fraction_theta_full 0.997
_diffrn_measured_fraction_theta_max 0.934
_diffrn_measurement_device_type 'Bruker SMART CCD area-detector'
_diffrn_measurement_method \w
_diffrn_radiation_monochromator graphite
_diffrn_radiation_source 'fine-focus sealed tube'
_diffrn_radiation_type MoK\a
_diffrn_radiation_wavelength 0.71073
_diffrn_reflns_av_R_equivalents 0.0270
_diffrn_reflns_av_sigmaI/netI 0.0360
_diffrn_reflns_limit_h_max 11
_diffrn_reflns_limit_h_min -12
_diffrn_reflns_limit_k_max 14
_diffrn_reflns_limit_k_min -14
_diffrn_reflns_limit_l_max 15
_diffrn_reflns_limit_l_min -15
_diffrn_reflns_number 11902
_diffrn_reflns_theta_full 30.00
_diffrn_reflns_theta_max 33.02
_diffrn_reflns_theta_min 2.25
_diffrn_standards_decay_% 0
_diffrn_standards_number 0
_exptl_absorpt_coefficient_mu 1.575
_exptl_absorpt_correction_T_max 0.9254
_exptl_absorpt_correction_T_min 0.8096
_exptl_absorpt_correction_type multi-scan
_exptl_absorpt_process_details '(SADABS; Sheldrick, 2003)'
_exptl_crystal_colour colourless
_exptl_crystal_density_diffrn 2.127
_exptl_crystal_density_method 'not measured'
_exptl_crystal_description prism
_exptl_crystal_F_000 420
_exptl_crystal_size_max 0.14
_exptl_crystal_size_mid 0.06
_exptl_crystal_size_min 0.05
_refine_diff_density_max 0.990
_refine_diff_density_min -0.944
_refine_ls_extinction_method none
_refine_ls_goodness_of_fit_ref 1.001
_refine_ls_hydrogen_treatment refall
_refine_ls_matrix_type full
_refine_ls_number_parameters 256
_refine_ls_number_reflns 4651
_refine_ls_number_restraints 0
_refine_ls_restrained_S_all 1.001
_refine_ls_R_factor_all 0.0380
_refine_ls_R_factor_gt 0.0285
_refine_ls_shift/su_max 0.001
_refine_ls_shift/su_mean 0.000
_refine_ls_structure_factor_coef Fsqd
_refine_ls_weighting_details 'calc w=1/[\s^2^(Fo^2^)+(0.0407P)^2^+0.1354P] where P=(Fo^2^+2Fc^2^)/3'
_refine_ls_weighting_scheme calc
_refine_ls_wR_factor_gt 0.0679
_refine_ls_wR_factor_ref 0.0713
_reflns_number_gt 3957
_reflns_number_total 4651
_reflns_threshold_expression I>2\s(I)
_cod_data_source_file dn3109.cif
_cod_data_source_block I
_cod_database_code 2017081
_cod_database_fobs_code 2017081

loop_
_symmetry_equiv_pos_as_xyz
'x, y, z'
'-x, -y, -z'

loop_
_atom_site_type_symbol
_atom_site_label
_atom_site_fract_x
_atom_site_fract_y
_atom_site_fract_z
_atom_site_U_iso_or_equiv
_atom_site_adp_type
_atom_site_calc_flag
_atom_site_refinement_flags
_atom_site_occupancy
_atom_site_disorder_assembly
_atom_site_disorder_group
Ag Ag1 0.860262(19) -0.143123(17) 0.544375(16) 0.01604(5) Uani d . 1 . .
N N1 0.7382(2) 0.2679(2) 0.23828(18) 0.0162(3) Uani d . 1 . .
O O1 0.7570(2) 0.40304(17) 0.16829(17) 0.0219(3) Uani d . 1 . .
O O2 0.8343(2) 0.16766(18) 0.34405(16) 0.0204(3) Uani d . 1 . .
O O3 0.6226(2) 0.23227(19) 0.20292(18) 0.0219(3) Uani d . 1 . .
N N11 1.0179(2) -0.26619(19) 0.39907(17) 0.0130(3) Uani d . 1 . .
C C12 1.1505(2) -0.4095(2) 0.4494(2) 0.0131(3) Uani d . 1 . .
N N12 1.2024(3) -0.4658(2) 0.5857(2) 0.0192(4) Uani d . 1 . .
H H12A 1.282(4) -0.553(3) 0.619(3) 0.021(7) Uiso d . 1 . .
H H12B 1.164(4) -0.415(3) 0.638(3) 0.025(7) Uiso d . 1 . .
N N13 1.2328(2) -0.50137(19) 0.37182(18) 0.0138(3) Uani d . 1 . .
C C14 1.1724(3) -0.4430(2) 0.2369(2) 0.0134(3) Uani d . 1 . .
N N14 1.2433(3) -0.5366(2) 0.1591(2) 0.0182(4) Uani d . 1 . .
H H14A 1.232(4) -0.498(4) 0.083(3) 0.027(8) Uiso d . 1 . .
H H14B 1.338(4) -0.595(4) 0.185(4) 0.037(9) Uiso d . 1 . .
N N15 1.0455(2) -0.30305(19) 0.17381(18) 0.0135(3) Uani d . 1 . .
N N16 0.8485(2) -0.0768(2) 0.1987(2) 0.0176(3) Uani d . 1 . .
H H16A 0.814(4) -0.049(3) 0.118(3) 0.025(7) Uiso d . 1 . .
H H16B 0.798(4) -0.017(3) 0.245(3) 0.020(7) Uiso d . 1 . .
C C16 0.9731(2) -0.2181(2) 0.2579(2) 0.0123(3) Uani d . 1 . .
N N21 0.6983(2) -0.02386(19) 0.69357(17) 0.0130(3) Uani d . 1 . .
C C22 0.5652(2) 0.1192(2) 0.6455(2) 0.0128(3) Uani d . 1 . .
N N22 0.4853(2) 0.1615(2) 0.52075(19) 0.0156(3) Uani d . 1 . .
H H22A 0.422(4) 0.262(3) 0.482(3) 0.020(7) Uiso d . 1 . .
H H22B 0.548(4) 0.120(3) 0.461(3) 0.015(6) Uiso d . 1 . .
N N23 0.5014(2) 0.22040(19) 0.71291(18) 0.0138(3) Uani d . 1 . .
C C24 0.5786(2) 0.1711(2) 0.8403(2) 0.0131(3) Uani d . 1 . .
N N24 0.5254(3) 0.2717(2) 0.9085(2) 0.0175(3) Uani d . 1 . .
H H24A 0.571(4) 0.257(4) 0.975(4) 0.037(9) Uiso d . 1 . .
H H24B 0.462(3) 0.362(3) 0.867(3) 0.016(6) Uiso d . 1 . .
N N25 0.7019(2) 0.02883(19) 0.90456(17) 0.0135(3) Uani d . 1 . .
N N26 0.8707(2) -0.2109(2) 0.8935(2) 0.0170(3) Uani d . 1 . .
H H26A 0.911(4) -0.272(3) 0.852(3) 0.019(7) Uiso d . 1 . .
H H26B 0.911(4) -0.231(3) 0.972(3) 0.019(6) Uiso d . 1 . .
C C26 0.7554(2) -0.0656(2) 0.8292(2) 0.0125(3) Uani d . 1 . .

loop_
_atom_site_aniso_label
_atom_site_aniso_U_11
_atom_site_aniso_U_22
_atom_site_aniso_U_33
_atom_site_aniso_U_12
_atom_site_aniso_U_13
_atom_site_aniso_U_23
Ag1 0.01693(8) 0.01584(8) 0.01453(7) 0.00107(5) -0.00147(5) -0.01028(6)
N1 0.0165(8) 0.0151(7) 0.0156(7) 0.0008(6) -0.0013(6) -0.0094(6)
O1 0.0311(8) 0.0135(7) 0.0169(7) -0.0011(6) -0.0015(6) -0.0072(6)
O2 0.0190(7) 0.0194(7) 0.0181(7) -0.0029(6) -0.0072(6) -0.0032(6)
O3 0.0179(7) 0.0260(8) 0.0263(8) -0.0003(6) -0.0061(6) -0.0177(7)
N11 0.0141(7) 0.0120(7) 0.0108(7) 0.0012(6) -0.0033(5) -0.0061(6)
C12 0.0130(8) 0.0136(8) 0.0112(8) -0.0010(6) -0.0012(6) -0.0061(7)
N12 0.0222(9) 0.0166(8) 0.0149(8) 0.0046(7) -0.0079(7) -0.0088(7)
N13 0.0158(7) 0.0111(7) 0.0132(7) 0.0014(6) -0.0037(6) -0.0071(6)
C14 0.0149(8) 0.0114(8) 0.0130(8) -0.0010(7) -0.0016(6) -0.0064(7)
N14 0.0222(9) 0.0158(8) 0.0133(8) 0.0052(7) -0.0070(7) -0.0097(7)
N15 0.0158(7) 0.0113(7) 0.0119(7) 0.0013(6) -0.0033(6) -0.0067(6)
N16 0.0206(8) 0.0139(8) 0.0144(8) 0.0040(6) -0.0066(6) -0.0076(6)
C16 0.0137(8) 0.0120(8) 0.0105(8) -0.0018(6) -0.0020(6) -0.0052(6)
N21 0.0134(7) 0.0125(7) 0.0111(7) 0.0012(6) -0.0025(5) -0.0065(6)
C22 0.0118(8) 0.0127(8) 0.0127(8) -0.0009(6) -0.0016(6) -0.0061(7)
N22 0.0160(8) 0.0151(8) 0.0143(8) 0.0031(6) -0.0050(6) -0.0094(6)
N23 0.0139(7) 0.0130(7) 0.0124(7) 0.0016(6) -0.0041(6) -0.0066(6)
C24 0.0129(8) 0.0138(8) 0.0128(8) -0.0021(6) -0.0012(6) -0.0071(7)
N24 0.0203(8) 0.0142(8) 0.0177(8) 0.0029(6) -0.0070(7) -0.0103(7)
N25 0.0139(7) 0.0128(7) 0.0124(7) 0.0009(6) -0.0033(6) -0.0069(6)
N26 0.0192(8) 0.0143(8) 0.0149(8) 0.0038(6) -0.0065(6) -0.0087(6)
C26 0.0113(8) 0.0131(8) 0.0116(8) -0.0012(6) -0.0008(6) -0.0057(7)

loop_
_atom_type_symbol
_atom_type_description
_atom_type_scat_dispersion_real
_atom_type_scat_dispersion_imag
_atom_type_scat_source
C C 0.0033 0.0016 'International Tables Vol C Tables 4.2.6.8 and 6.1.1.4'
H H 0.0000 0.0000 'International Tables Vol C Tables 4.2.6.8 and 6.1.1.4'
N N 0.0061 0.0033 'International Tables Vol C Tables 4.2.6.8 and 6.1.1.4'
O O 0.0106 0.0060 'International Tables Vol C Tables 4.2.6.8 and 6.1.1.4'
Ag Ag -0.8971 1.1015 'International Tables Vol C Tables 4.2.6.8 and 6.1.1.4'

loop_
_geom_angle_atom_site_label_1
_geom_angle_atom_site_label_2
_geom_angle_atom_site_label_3
_geom_angle_site_symmetry_1
_geom_angle_site_symmetry_3
_geom_angle
_geom_angle_publ_flag
N11 Ag1 N21 . . 178.58(6) ?
O2 N1 O1 . . 119.95(17) ?
O2 N1 O3 . . 119.43(17) ?
O1 N1 O3 . . 120.62(17) ?
C12 N11 C16 . . 114.40(15) ?
C12 N11 Ag1 . . 122.23(12) ?
C16 N11 Ag1 . . 122.65(12) ?
N12 C12 N13 . . 116.66(17) ?
N12 C12 N11 . . 118.55(17) ?
N13 C12 N11 . . 124.78(16) ?
C12 N12 H12A . . 120.4(19) ?
C12 N12 H12B . . 123(2) ?
H12A N12 H12B . . 117(3) ?
C14 N13 C12 . . 114.85(15) ?
N15 C14 N13 . . 126.15(17) ?
N15 C14 N14 . . 117.15(17) ?
N13 C14 N14 . . 116.68(17) ?
C14 N14 H14A . . 116(2) ?
C14 N14 H14B . . 111(2) ?
H14A N14 H14B . . 118(3) ?
C14 N15 C16 . . 114.97(16) ?
C16 N16 H16A . . 120(2) ?
C16 N16 H16B . . 122.1(19) ?
H16A N16 H16B . . 118(3) ?
N16 C16 N15 . . 117.06(17) ?
N16 C16 N11 . . 118.15(17) ?
N15 C16 N11 . . 124.79(16) ?
C22 N21 C26 . . 113.75(16) ?
C22 N21 Ag1 . . 122.61(12) ?
C26 N21 Ag1 . . 121.44(12) ?
N23 C22 N22 . . 116.51(16) ?
N23 C22 N21 . . 125.66(17) ?
N22 C22 N21 . . 117.79(17) ?
C22 N22 H22A . . 114.3(18) ?
C22 N22 H22B . . 116.0(17) ?
H22A N22 H22B . . 116(2) ?
C22 N23 C24 . . 114.87(16) ?
N24 C24 N25 . . 117.54(17) ?
N24 C24 N23 . . 117.16(17) ?
N25 C24 N23 . . 125.30(17) ?
C24 N24 H24A . . 123(2) ?
C24 N24 H24B . . 119.8(18) ?
H24A N24 H24B . . 115(3) ?
C24 N25 C26 . . 115.19(16) ?
C26 N26 H26A . . 121.3(19) ?
C26 N26 H26B . . 117.3(19) ?
H26A N26 H26B . . 121(3) ?
N26 C26 N25 . . 116.71(17) ?
N26 C26 N21 . . 118.45(17) ?
N25 C26 N21 . . 124.84(17) ?

loop_
_geom_bond_atom_site_label_1
_geom_bond_atom_site_label_2
_geom_bond_site_symmetry_2
_geom_bond_distance
_geom_bond_publ_flag
Ag1 N11 . 2.1925(16) ?
Ag1 N21 . 2.2083(16) ?
N1 O2 . 1.248(2) ?
N1 O1 . 1.256(2) ?
N1 O3 . 1.262(2) ?
N11 C12 . 1.361(2) ?
N11 C16 . 1.368(2) ?
C12 N12 . 1.329(2) ?
C12 N13 . 1.345(2) ?
N12 H12A . 0.83(3) ?
N12 H12B . 0.82(3) ?
N13 C14 . 1.340(2) ?
C14 N15 . 1.338(2) ?
C14 N14 . 1.352(2) ?
N14 H14A . 0.70(3) ?
N14 H14B . 0.77(3) ?
N15 C16 . 1.339(2) ?
N16 C16 . 1.330(2) ?
N16 H16A . 0.81(3) ?
N16 H16B . 0.84(3) ?
N21 C22 . 1.360(2) ?
N21 C26 . 1.368(2) ?
C22 N23 . 1.330(2) ?
C22 N22 . 1.356(2) ?
N22 H22A . 0.87(3) ?
N22 H22B . 0.84(3) ?
N23 C24 . 1.351(2) ?
C24 N24 . 1.334(2) ?
C24 N25 . 1.340(2) ?
N24 H24A . 0.75(3) ?
N24 H24B . 0.81(3) ?
N25 C26 . 1.340(2) ?
N26 C26 . 1.331(2) ?
N26 H26A . 0.81(3) ?
N26 H26B . 0.83(3) ?

loop_
_geom_hbond_atom_site_label_D
_geom_hbond_atom_site_label_H
_geom_hbond_atom_site_label_A
_geom_hbond_site_symmetry_A
_geom_hbond_distance_DH
_geom_hbond_distance_HA
_geom_hbond_distance_DA
_geom_hbond_angle_DHA
N12 H12A N23 1_645 0.83(3) 2.21(3) 3.032(2) 177(3)
N12 H12B O1 2_756 0.82(3) 2.23(3) 2.901(2) 139(3)
N12 H12B O2 2_756 0.82(3) 2.52(3) 3.201(2) 141(3)
N14 H14A O1 2_755 0.70(3) 2.27(3) 2.969(2) 170(3)
N14 H14B O3 1_645 0.77(3) 2.26(3) 3.012(2) 165(3)
N16 H16A N25 1_554 0.81(3) 2.20(3) 3.013(2) 176(3)
N16 H16B O3 . 0.84(3) 2.22(3) 2.909(2) 139(2)
N16 H16B O2 . 0.84(3) 2.54(3) 3.271(2) 146(2)
N22 H22A N13 1_465 0.87(3) 2.18(3) 3.041(2) 170(2)
N22 H22B O3 . 0.84(3) 2.38(3) 3.013(2) 132(2)
N22 H22B O2 . 0.84(3) 2.46(3) 2.982(2) 121(2)
N24 H24A O3 1_556 0.75(3) 2.31(3) 3.044(2) 163(3)
N24 H24B O1 2_666 0.81(3) 2.25(3) 3.016(2) 160(2)
N26 H26A O1 2_756 0.81(3) 2.48(3) 2.972(2) 120(2)
N26 H26B N15 1_556 0.83(3) 2.21(3) 3.034(2) 174(3)

loop_
_geom_torsion_atom_site_label_1
_geom_torsion_atom_site_label_2
_geom_torsion_atom_site_label_3
_geom_torsion_atom_site_label_4
_geom_torsion_site_symmetry_1
_geom_torsion_site_symmetry_2
_geom_torsion_site_symmetry_3
_geom_torsion_site_symmetry_4
_geom_torsion
_geom_torsion_publ_flag
N21 Ag1 N11 C12 . . . . -68(2) ?
N21 Ag1 N11 C16 . . . . 101(2) ?
C16 N11 C12 N12 . . . . -179.85(18) ?
Ag1 N11 C12 N12 . . . . -9.4(3) ?
C16 N11 C12 N13 . . . . -0.9(3) ?
Ag1 N11 C12 N13 . . . . 169.62(15) ?
N12 C12 N13 C14 . . . . 177.84(18) ?
N11 C12 N13 C14 . . . . -1.2(3) ?
C12 N13 C14 N15 . . . . 2.3(3) ?
C12 N13 C14 N14 . . . . -175.80(18) ?
N13 C14 N15 C16 . . . . -1.2(3) ?
N14 C14 N15 C16 . . . . 176.88(18) ?
C14 N15 C16 N16 . . . . 178.89(18) ?
C14 N15 C16 N11 . . . . -1.2(3) ?
C12 N11 C16 N16 . . . . -177.93(18) ?
Ag1 N11 C16 N16 . . . . 11.6(2) ?
C12 N11 C16 N15 . . . . 2.1(3) ?
Ag1 N11 C16 N15 . . . . -168.32(15) ?
N11 Ag1 N21 C22 . . . . -113(2) ?
N11 Ag1 N21 C26 . . . . 85(2) ?
C26 N21 C22 N23 . . . . 5.4(3) ?
Ag1 N21 C22 N23 . . . . -157.88(15) ?
C26 N21 C22 N22 . . . . -172.27(17) ?
Ag1 N21 C22 N22 . . . . 24.4(2) ?
N22 C22 N23 C24 . . . . 177.18(18) ?
N21 C22 N23 C24 . . . . -0.6(3) ?
C22 N23 C24 N24 . . . . 176.93(18) ?
C22 N23 C24 N25 . . . . -4.2(3) ?
N24 C24 N25 C26 . . . . -177.83(18) ?
N23 C24 N25 C26 . . . . 3.3(3) ?
C24 N25 C26 N26 . . . . -176.66(18) ?
C24 N25 C26 N21 . . . . 2.4(3) ?
C22 N21 C26 N26 . . . . 172.65(18) ?
Ag1 N21 C26 N26 . . . . -23.8(2) ?
C22 N21 C26 N25 . . . . -6.4(3) ?
Ag1 N21 C26 N25 . . . . 157.10(15) ?
